data_7233552
loop_
_publ_author_name
'Bin Chen'
'Gang Yu'
'Xin Li'
'Yubin Ding'
'Cheng Wang'
'Zhiwei Liu'
'Yongshu Xie'

_publ_section_title
;
 Full-colour luminescent compounds based on anthracene and
 2,2'-dipyridylamine
;
_journal_name_full 'Journal of Materials Chemistry C'
_journal_page_first 7409
_journal_page_last 7417
_journal_paper_doi 10.1039/C3TC31751J
_journal_volume 1
_journal_year 2012
_chemical_formula_sum 'C24 H17 N3'
_chemical_formula_weight 347.41
_space_group_IT_number 19
_space_group_name_Hall 'P 2ac 2ab'
_space_group_name_H-M_alt 'P 21 21 21'
_symmetry_cell_setting orthorhombic
_symmetry_space_group_name_H-M 'P 21 21 21'
_atom_sites_solution_hydrogens geom
_atom_sites_solution_primary direct
_atom_sites_solution_secondary difmap
_cell_angle_alpha 90.00
_cell_angle_beta 90.00
_cell_angle_gamma 90.00
_cell_formula_units_Z 4
_cell_length_a 8.6890(12)
_cell_length_b 11.6597(16)
_cell_length_c 16.959(2)
_cell_measurement_temperature 293(2)
_cell_volume 1718.1(4)
_computing_structure_refinement 'SHELXL-97 (Sheldrick, 1997)'
_computing_structure_solution 'SHELXS-97 (Sheldrick, 1990)'
_diffrn_ambient_temperature 293(2)
_diffrn_measured_fraction_theta_full 0.997
_diffrn_measured_fraction_theta_max 0.997
_diffrn_radiation_monochromator graphite
_diffrn_radiation_source 'fine-focus sealed tube'
_diffrn_radiation_type MoK\a
_diffrn_radiation_wavelength 0.71073
_diffrn_reflns_av_R_equivalents 0.0377
_diffrn_reflns_av_sigmaI/netI 0.0314
_diffrn_reflns_limit_h_max 10
_diffrn_reflns_limit_h_min -10
_diffrn_reflns_limit_k_max 13
_diffrn_reflns_limit_k_min -13
_diffrn_reflns_limit_l_max 19
_diffrn_reflns_limit_l_min -20
_diffrn_reflns_number 12909
_diffrn_reflns_theta_full 25.00
_diffrn_reflns_theta_max 25.00
_diffrn_reflns_theta_min 2.12
_exptl_absorpt_coefficient_mu 0.080
_exptl_absorpt_correction_T_max 0.9865
_exptl_absorpt_correction_T_min 0.9802
_exptl_absorpt_correction_type multi-scan
_exptl_absorpt_process_details sadabs
_exptl_crystal_density_diffrn 1.343
_exptl_crystal_density_method 'not measured'
_exptl_crystal_F_000 728
_exptl_crystal_size_max 0.25
_exptl_crystal_size_mid 0.19
_exptl_crystal_size_min 0.17
_refine_diff_density_max 0.171
_refine_diff_density_min -0.184
_refine_diff_density_rms 0.037
_refine_ls_extinction_method none
_refine_ls_goodness_of_fit_ref 1.130
_refine_ls_hydrogen_treatment constr
_refine_ls_matrix_type full
_refine_ls_number_parameters 245
_refine_ls_number_reflns 3013
_refine_ls_number_restraints 0
_refine_ls_restrained_S_all 1.130
_refine_ls_R_factor_all 0.0446
_refine_ls_R_factor_gt 0.0404
_refine_ls_shift/su_max 0.000
_refine_ls_shift/su_mean 0.000
_refine_ls_structure_factor_coef Fsqd
_refine_ls_weighting_details 'calc w=1/[\s^2^(Fo^2^)+(0.0501P)^2^+0.0508P] where P=(Fo^2^+2Fc^2^)/3'
_refine_ls_weighting_scheme calc
_refine_ls_wR_factor_gt 0.0937
_refine_ls_wR_factor_ref 0.0954
_reflns_number_gt 2770
_reflns_number_total 3013
_reflns_threshold_expression >2sigma(I)
_cod_data_source_file J-Mater-Chem-C-2013-1-7409-1.cif
_cod_data_source_block xie4
_cod_original_sg_symbol_H-M P212121
_cod_database_code 7233552

loop_
_symmetry_equiv_pos_as_xyz
'x, y, z'
'-x+1/2, -y, z+1/2'
'-x, y+1/2, -z+1/2'
'x+1/2, -y+1/2, -z'

loop_
_atom_site_label
_atom_site_type_symbol
_atom_site_fract_x
_atom_site_fract_y
_atom_site_fract_z
_atom_site_U_iso_or_equiv
_atom_site_adp_type
_atom_site_occupancy
_atom_site_symmetry_multiplicity
_atom_site_calc_flag
_atom_site_refinement_flags
_atom_site_disorder_assembly
_atom_site_disorder_group
C1 C 0.6696(3) 0.08097(17) 0.59023(12) 0.0351(5) Uani 1 1 d . . .
H1 H 0.5863 0.1137 0.5641 0.042 Uiso 1 1 calc R . .
C2 C 0.7560(3) 0.00141(19) 0.54985(12) 0.0373(5) Uani 1 1 d . . .
H2 H 0.7307 -0.0207 0.4988 0.045 Uiso 1 1 calc R . .
C3 C 0.8814(2) -0.04408(17) 0.58836(12) 0.0348(5) Uani 1 1 d . . .
H3 H 0.9430 -0.0982 0.5634 0.042 Uiso 1 1 calc R . .
C4 C 0.9154(2) -0.00935(16) 0.66369(11) 0.0306(4) Uani 1 1 d . . .
H4 H 1.0010 -0.0383 0.6899 0.037 Uiso 1 1 calc R . .
C5 C 0.8188(2) 0.07035(15) 0.70026(11) 0.0251(4) Uani 1 1 d . . .
C6 C 0.7833(2) 0.19799(15) 0.81788(11) 0.0243(4) Uani 1 1 d . . .
C7 C 0.7283(2) 0.29482(16) 0.77890(12) 0.0300(5) Uani 1 1 d . . .
H7 H 0.7316 0.2996 0.7242 0.036 Uiso 1 1 calc R . .
C8 C 0.6693(2) 0.38284(16) 0.82311(13) 0.0368(5) Uani 1 1 d . . .
H8 H 0.6304 0.4479 0.7985 0.044 Uiso 1 1 calc R . .
C9 C 0.6676(3) 0.37462(18) 0.90430(13) 0.0377(5) Uani 1 1 d . . .
H9 H 0.6266 0.4328 0.9354 0.045 Uiso 1 1 calc R . .
C10 C 0.7284(2) 0.27779(17) 0.93739(12) 0.0356(5) Uani 1 1 d . . .
H10 H 0.7302 0.2728 0.9921 0.043 Uiso 1 1 calc R . .
C11 C 0.9365(2) 0.02374(15) 0.82595(11) 0.0239(4) Uani 1 1 d . . .
C12 C 0.8690(2) -0.08004(16) 0.84867(11) 0.0267(4) Uani 1 1 d . . .
C13 C 0.7142(2) -0.10936(17) 0.83138(11) 0.0315(5) Uani 1 1 d . . .
H13 H 0.6517 -0.0570 0.8052 0.038 Uiso 1 1 calc R . .
C14 C 0.6558(3) -0.21320(18) 0.85269(13) 0.0417(6) Uani 1 1 d . . .
H14 H 0.5540 -0.2309 0.8407 0.050 Uiso 1 1 calc R . .
C15 C 0.7474(3) -0.29404(18) 0.89255(13) 0.0444(6) Uani 1 1 d . . .
H15 H 0.7066 -0.3652 0.9057 0.053 Uiso 1 1 calc R . .
C16 C 0.8941(3) -0.26886(17) 0.91182(12) 0.0398(6) Uani 1 1 d . . .
H16 H 0.9529 -0.3228 0.9387 0.048 Uiso 1 1 calc R . .
C17 C 0.9607(3) -0.16114(16) 0.89177(11) 0.0307(5) Uani 1 1 d . . .
C18 C 1.1113(2) -0.13321(17) 0.91110(11) 0.0329(5) Uani 1 1 d . . .
H18 H 1.1697 -0.1857 0.9395 0.039 Uiso 1 1 calc R . .
C19 C 1.1776(2) -0.02958(18) 0.88939(11) 0.0320(5) Uani 1 1 d . . .
C20 C 1.3327(3) -0.0023(2) 0.90673(13) 0.0413(6) Uani 1 1 d . . .
H20 H 1.3920 -0.0543 0.9352 0.050 Uiso 1 1 calc R . .
C21 C 1.3967(3) 0.0972(2) 0.88301(13) 0.0483(6) Uani 1 1 d . . .
H21 H 1.4986 0.1134 0.8955 0.058 Uiso 1 1 calc R . .
C22 C 1.3095(3) 0.1769(2) 0.83938(13) 0.0444(6) Uani 1 1 d . . .
H22 H 1.3547 0.2452 0.8232 0.053 Uiso 1 1 calc R . .
C23 C 1.1602(2) 0.15522(18) 0.82062(12) 0.0343(5) Uani 1 1 d . . .
H23 H 1.1043 0.2089 0.7919 0.041 Uiso 1 1 calc R . .
C24 C 1.0887(2) 0.05102(17) 0.84453(11) 0.0277(4) Uani 1 1 d . . .
N1 N 0.69665(19) 0.11476(14) 0.66439(9) 0.0308(4) Uani 1 1 d . . .
N2 N 0.84717(18) 0.10218(12) 0.77903(9) 0.0252(4) Uani 1 1 d . . .
N3 N 0.78547(19) 0.18987(13) 0.89620(9) 0.0301(4) Uani 1 1 d . . .

loop_
_atom_site_aniso_label
_atom_site_aniso_U_11
_atom_site_aniso_U_22
_atom_site_aniso_U_33
_atom_site_aniso_U_23
_atom_site_aniso_U_13
_atom_site_aniso_U_12
C1 0.0399(12) 0.0363(11) 0.0290(11) 0.0014(9) -0.0100(10) 0.0008(9)
C2 0.0480(13) 0.0382(11) 0.0258(11) -0.0018(9) -0.0050(10) -0.0045(10)
C3 0.0434(13) 0.0326(11) 0.0282(11) -0.0041(9) 0.0066(10) 0.0017(10)
C4 0.0316(11) 0.0313(10) 0.0288(10) 0.0005(9) -0.0003(8) 0.0022(9)
C5 0.0267(10) 0.0244(9) 0.0241(9) 0.0026(8) 0.0000(8) -0.0065(8)
C6 0.0222(10) 0.0244(9) 0.0262(10) -0.0002(8) -0.0005(8) -0.0055(8)
C7 0.0376(12) 0.0247(9) 0.0276(11) 0.0025(8) -0.0025(9) -0.0036(9)
C8 0.0427(13) 0.0223(10) 0.0454(13) 0.0003(9) -0.0058(10) 0.0022(9)
C9 0.0454(13) 0.0280(10) 0.0397(13) -0.0093(9) 0.0060(10) -0.0008(10)
C10 0.0472(13) 0.0315(11) 0.0282(11) -0.0060(9) 0.0026(10) -0.0037(9)
C11 0.0285(10) 0.0249(9) 0.0184(9) -0.0020(8) 0.0000(8) 0.0042(8)
C12 0.0343(11) 0.0268(9) 0.0190(9) -0.0031(8) 0.0027(8) 0.0035(8)
C13 0.0345(11) 0.0330(10) 0.0270(10) -0.0010(9) 0.0031(9) -0.0003(9)
C14 0.0471(13) 0.0411(12) 0.0369(12) -0.0062(10) 0.0085(11) -0.0135(11)
C15 0.0707(17) 0.0264(11) 0.0361(13) 0.0018(9) 0.0144(12) -0.0093(11)
C16 0.0652(16) 0.0268(11) 0.0274(11) 0.0018(9) 0.0080(11) 0.0063(11)
C17 0.0464(13) 0.0265(10) 0.0192(10) -0.0019(8) 0.0069(9) 0.0072(9)
C18 0.0419(12) 0.0364(11) 0.0204(10) 0.0012(9) -0.0008(9) 0.0157(10)
C19 0.0318(11) 0.0436(12) 0.0206(9) -0.0033(9) 0.0002(8) 0.0080(9)
C20 0.0312(12) 0.0624(15) 0.0304(11) -0.0056(11) -0.0047(10) 0.0128(11)
C21 0.0236(11) 0.0851(19) 0.0362(13) -0.0084(13) -0.0018(9) -0.0069(12)
C22 0.0397(12) 0.0584(15) 0.0351(13) -0.0050(11) 0.0038(10) -0.0140(12)
C23 0.0359(12) 0.0392(11) 0.0278(11) -0.0010(9) -0.0013(9) -0.0046(9)
C24 0.0291(10) 0.0339(10) 0.0202(9) -0.0030(8) 0.0020(8) 0.0011(9)
N1 0.0331(9) 0.0322(8) 0.0272(9) -0.0002(7) -0.0049(7) 0.0021(8)
N2 0.0303(9) 0.0239(8) 0.0213(8) 0.0002(6) -0.0021(7) 0.0007(7)
N3 0.0390(10) 0.0271(8) 0.0241(9) -0.0016(7) -0.0019(7) -0.0028(7)

loop_
_atom_type_symbol
_atom_type_description
_atom_type_scat_dispersion_real
_atom_type_scat_dispersion_imag
_atom_type_scat_source
H H 0.0000 0.0000 'International Tables Vol C Tables 4.2.6.8 and 6.1.1.4'
C C 0.0033 0.0016 'International Tables Vol C Tables 4.2.6.8 and 6.1.1.4'
N N 0.0061 0.0033 'International Tables Vol C Tables 4.2.6.8 and 6.1.1.4'

loop_
_geom_angle_atom_site_label_1
_geom_angle_atom_site_label_2
_geom_angle_atom_site_label_3
_geom_angle
_geom_angle_site_symmetry_1
_geom_angle_site_symmetry_3
N1 C1 C2 124.77(19) . .
C1 C2 C3 117.09(19) . .
C4 C3 C2 119.88(19) . .
C3 C4 C5 118.71(19) . .
N1 C5 C4 122.40(17) . .
N1 C5 N2 118.13(17) . .
C4 C5 N2 119.43(17) . .
N3 C6 C7 122.42(18) . .
N3 C6 N2 113.82(16) . .
C7 C6 N2 123.71(17) . .
C8 C7 C6 118.40(18) . .
C7 C8 C9 119.84(19) . .
C10 C9 C8 117.57(19) . .
N3 C10 C9 124.22(19) . .
C24 C11 C12 122.12(17) . .
C24 C11 N2 119.38(17) . .
C12 C11 N2 118.44(17) . .
C11 C12 C13 123.28(17) . .
C11 C12 C17 118.53(18) . .
C13 C12 C17 118.19(18) . .
C14 C13 C12 120.8(2) . .
C13 C14 C15 120.8(2) . .
C16 C15 C14 120.4(2) . .
C15 C16 C17 121.2(2) . .
C18 C17 C16 122.3(2) . .
C18 C17 C12 119.25(18) . .
C16 C17 C12 118.5(2) . .
C17 C18 C19 122.20(19) . .
C18 C19 C20 122.4(2) . .
C18 C19 C24 119.16(19) . .
C20 C19 C24 118.4(2) . .
C21 C20 C19 121.6(2) . .
C20 C21 C22 120.2(2) . .
C23 C22 C21 120.9(2) . .
C22 C23 C24 120.5(2) . .
C11 C24 C23 122.92(18) . .
C11 C24 C19 118.72(18) . .
C23 C24 C19 118.36(18) . .
C5 N1 C1 117.11(17) . .
C5 N2 C6 125.65(15) . .
C5 N2 C11 116.83(14) . .
C6 N2 C11 117.20(14) . .
C6 N3 C10 117.50(18) . .

loop_
_geom_bond_atom_site_label_1
_geom_bond_atom_site_label_2
_geom_bond_distance
_geom_bond_site_symmetry_2
C1 N1 1.339(3) .
C1 C2 1.376(3) .
C2 C3 1.377(3) .
C3 C4 1.372(3) .
C4 C5 1.397(3) .
C5 N1 1.329(2) .
C5 N2 1.408(2) .
C6 N3 1.332(2) .
C6 C7 1.393(3) .
C6 N2 1.411(2) .
C7 C8 1.371(3) .
C8 C9 1.380(3) .
C9 C10 1.367(3) .
C10 N3 1.336(2) .
C11 C24 1.396(3) .
C11 C12 1.399(3) .
C11 N2 1.439(2) .
C12 C13 1.419(3) .
C12 C17 1.436(3) .
C13 C14 1.362(3) .
C14 C15 1.407(3) .
C15 C16 1.348(3) .
C16 C17 1.424(3) .
C17 C18 1.388(3) .
C18 C19 1.388(3) .
C19 C20 1.416(3) .
C19 C24 1.435(3) .
C20 C21 1.348(3) .
C21 C22 1.408(3) .
C22 C23 1.360(3) .
C23 C24 1.424(3) .
